data_2233717
loop_
_publ_author_name
'Rojano-Vilchis, Nadia'
'Hern\'andez-Ortega, Sim\'on'
'Jimenez-Estrada, Manuel'
'Torres Avilez, Armando'

_publ_section_title
;
 14-Angeloyloxycacalohastine from <i>Psacalium peltatum</i>
;
_journal_coeditor_code AA2037
_journal_issue 3
_journal_name_full 'Acta Crystallographica Section E'
_journal_page_first o672
_journal_page_last o673
_journal_paper_doi 10.1107/S1600536812004199
_journal_volume 68
_journal_year 2012
_chemical_formula_iupac 'C21 H24 O4'
_chemical_formula_moiety 'C21 H24 O4'
_chemical_formula_sum 'C21 H24 O4'
_chemical_formula_weight 340.40
_chemical_name_systematic
;
(9-methoxy-3,5-dimethyl-5,6-dihydronaphtho[2,3-<i>b</i>]furan-4-yl)methyl
2-methylbut-2-enoate
;
_space_group_IT_number 19
_symmetry_cell_setting orthorhombic
_symmetry_space_group_name_Hall 'P 2ac 2ab'
_symmetry_space_group_name_H-M 'P 21 21 21'
_atom_sites_solution_hydrogens geom
_atom_sites_solution_primary direct
_atom_sites_solution_secondary difmap
_audit_creation_method SHELXL-97
_cell_angle_alpha 90.00
_cell_angle_beta 90.00
_cell_angle_gamma 90.00
_cell_formula_units_Z 4
_cell_length_a 7.1627(17)
_cell_length_b 10.276(2)
_cell_length_c 24.605(6)
_cell_measurement_reflns_used 9953
_cell_measurement_temperature 298(2)
_cell_measurement_theta_max 25.13
_cell_measurement_theta_min 2.58
_cell_volume 1811.0(7)
_computing_cell_refinement 'SAINT (Bruker, 1999)'
_computing_data_collection 'SMART (Bruker, 1999)'
_computing_data_reduction 'SAINT (Bruker, 1999)'
_computing_molecular_graphics 'SHELXTL (Sheldrick, 2008)'
_computing_publication_material 'SHELXTL (Sheldrick, 2008)'
_computing_structure_refinement 'SHELXL97 (Sheldrick, 2008)'
_computing_structure_solution 'SHELXS97 (Sheldrick, 2008)'
_diffrn_ambient_temperature 298(2)
_diffrn_detector_area_resol_mean 0.83
_diffrn_measured_fraction_theta_full 0.998
_diffrn_measured_fraction_theta_max 0.998
_diffrn_measurement_device_type
;
Bruker SMART APEX CCD area-detector
;
_diffrn_measurement_method \w
_diffrn_radiation_monochromator graphite
_diffrn_radiation_source 'fine-focus sealed tube'
_diffrn_radiation_type MoK\a
_diffrn_radiation_wavelength 0.71073
_diffrn_reflns_av_R_equivalents 0.0365
_diffrn_reflns_av_sigmaI/netI 0.0232
_diffrn_reflns_limit_h_max 8
_diffrn_reflns_limit_h_min -8
_diffrn_reflns_limit_k_max 12
_diffrn_reflns_limit_k_min -12
_diffrn_reflns_limit_l_max 29
_diffrn_reflns_limit_l_min -29
_diffrn_reflns_number 20061
_diffrn_reflns_theta_full 25.41
_diffrn_reflns_theta_max 25.41
_diffrn_reflns_theta_min 2.15
_exptl_absorpt_coefficient_mu 0.085
_exptl_absorpt_correction_type none
_exptl_crystal_colour Colourless
_exptl_crystal_density_diffrn 1.248
_exptl_crystal_density_method 'not measured'
_exptl_crystal_description Prism
_exptl_crystal_F_000 728
_exptl_crystal_size_max 0.40
_exptl_crystal_size_mid 0.40
_exptl_crystal_size_min 0.40
_refine_diff_density_max 0.153
_refine_diff_density_min -0.147
_refine_ls_extinction_method none
_refine_ls_goodness_of_fit_ref 1.123
_refine_ls_hydrogen_treatment constr
_refine_ls_matrix_type full
_refine_ls_number_parameters 241
_refine_ls_number_reflns 1945
_refine_ls_number_restraints 21
_refine_ls_restrained_S_all 1.121
_refine_ls_R_factor_all 0.0405
_refine_ls_R_factor_gt 0.0351
_refine_ls_shift/su_max 0.001
_refine_ls_shift/su_mean 0.000
_refine_ls_structure_factor_coef Fsqd
_refine_ls_weighting_details 'calc w=1/[\s^2^(Fo^2^)+(0.0598P)^2^] where P=(Fo^2^+2Fc^2^)/3'
_refine_ls_weighting_scheme calc
_refine_ls_wR_factor_gt 0.0921
_refine_ls_wR_factor_ref 0.0945
_reflns_number_gt 1701
_reflns_number_total 1945
_reflns_threshold_expression I>2sigma(I)
_cod_data_source_file aa2037.cif
_cod_data_source_block I
_cod_original_cell_volume 1811.1(7)
_cod_database_code 2233717
_cod_database_fobs_code 2233717

loop_
_symmetry_equiv_pos_as_xyz
'x, y, z'
'-x+1/2, -y, z+1/2'
'-x, y+1/2, -z+1/2'
'x+1/2, -y+1/2, -z'

loop_
_atom_site_type_symbol
_atom_site_label
_atom_site_fract_x
_atom_site_fract_y
_atom_site_fract_z
_atom_site_U_iso_or_equiv
_atom_site_adp_type
_atom_site_calc_flag
_atom_site_refinement_flags
_atom_site_occupancy
_atom_site_symmetry_multiplicity
_atom_site_disorder_assembly
_atom_site_disorder_group
O O1 0.2416(2) 0.31693(16) 0.75432(6) 0.0714(5) Uani d . 1 1 . .
O O2 -0.0374(2) 0.52184(18) 0.78161(7) 0.0781(5) Uani d . 1 1 . .
O O3 0.6537(2) 0.35107(13) 0.92670(5) 0.0575(4) Uani d . 1 1 A .
C C2 0.4000(4) 0.2430(2) 0.75866(9) 0.0744(7) Uani d . 1 1 . .
H H2 0.4239 0.1717 0.7364 0.089 Uiso calc R 1 1 . .
C C3 0.5167(3) 0.2821(2) 0.79734(9) 0.0609(6) Uani d . 1 1 . .
C C4 0.4777(3) 0.48417(18) 0.86340(7) 0.0474(5) Uani d . 1 1 . .
C C5 0.3937(4) 0.6883(2) 0.91708(8) 0.0600(6) Uani d . 1 1 . .
H H5 0.4798 0.6518 0.9440 0.072 Uiso calc R 1 1 . .
C C6 0.2181(4) 0.7334(2) 0.94676(10) 0.0741(7) Uani d . 1 1 . .
H H6A 0.1798 0.6668 0.9723 0.089 Uiso calc R 1 1 . .
H H6B 0.2463 0.8117 0.9672 0.089 Uiso calc R 1 1 . .
C C7 0.0626(4) 0.7604(2) 0.90877(11) 0.0724(7) Uani d . 1 1 . .
H H7 -0.0248 0.8239 0.9176 0.087 Uiso calc R 1 1 . .
C C8 0.0457(3) 0.6957(2) 0.86251(10) 0.0618(6) Uani d . 1 1 . .
H H8 -0.0526 0.7154 0.8392 0.074 Uiso calc R 1 1 . .
C C9 0.1341(3) 0.5079(2) 0.80519(8) 0.0529(5) Uani d . 1 1 . .
C C10 0.2624(3) 0.4122(2) 0.79325(7) 0.0521(5) Uani d . 1 1 . .
C C11 0.4302(3) 0.39708(18) 0.82102(7) 0.0487(5) Uani d . 1 1 . .
C C12 0.3504(3) 0.58296(18) 0.87563(7) 0.0464(5) Uani d . 1 1 . .
C C13 0.1786(3) 0.59388(19) 0.84724(7) 0.0500(5) Uani d . 1 1 . .
C C14 0.6933(4) 0.2148(3) 0.81219(10) 0.0830(8) Uani d . 1 1 . .
H H14A 0.7065 0.1375 0.7907 0.124 Uiso calc R 1 1 . .
H H14B 0.6903 0.1919 0.8500 0.124 Uiso calc R 1 1 . .
H H14C 0.7971 0.2717 0.8055 0.124 Uiso calc R 1 1 . .
C C15 0.6592(3) 0.4671(2) 0.89264(8) 0.0561(5) Uani d . 1 1 . .
H H15A 0.7597 0.4593 0.8664 0.067 Uiso calc R 1 1 . .
H H15B 0.6836 0.5429 0.9150 0.067 Uiso calc R 1 1 . .
C C16 0.4913(4) 0.8027(2) 0.88907(12) 0.0783(8) Uani d . 1 1 . .
H H16A 0.4144 0.8343 0.8600 0.117 Uiso calc R 1 1 . .
H H16B 0.6091 0.7743 0.8747 0.117 Uiso calc R 1 1 . .
H H16C 0.5116 0.8712 0.9150 0.117 Uiso calc R 1 1 . .
C C17 0.6327(3) 0.3665(2) 0.97976(9) 0.0557(5) Uani d DU 1 1 . .
O O4 0.5953(19) 0.4714(3) 0.99988(18) 0.074(2) Uani d PDU 0.76(3) 1 A 1
O O4A 0.697(5) 0.4664(12) 0.9991(6) 0.071(4) Uani d PDU 0.24(3) 1 A 2
C C18 0.6328(3) 0.2407(2) 1.00916(8) 0.0562(5) Uani d . 1 1 A .
C C19 0.6373(3) 0.2364(2) 1.06292(10) 0.0677(6) Uani d . 1 1 . .
H H19 0.6366 0.1532 1.0778 0.081 Uiso calc R 1 1 A .
C C20 0.6433(5) 0.3438(3) 1.10315(9) 0.0836(8) Uani d . 1 1 A .
H H20A 0.5185 0.3719 1.1111 0.125 Uiso calc R 1 1 . .
H H20B 0.7133 0.4153 1.0885 0.125 Uiso calc R 1 1 . .
H H20C 0.7021 0.3138 1.1359 0.125 Uiso calc R 1 1 . .
C C21 0.6300(4) 0.1180(2) 0.97545(11) 0.0767(7) Uani d . 1 1 . .
H H21A 0.6139 0.0440 0.9988 0.115 Uiso calc R 1 1 A .
H H21B 0.7457 0.1099 0.9561 0.115 Uiso calc R 1 1 . .
H H21C 0.5285 0.1219 0.9500 0.115 Uiso calc R 1 1 . .
C C22 -0.0716(4) 0.4709(3) 0.72916(10) 0.0860(8) Uani d . 1 1 . .
H H22A -0.0871 0.3783 0.7314 0.129 Uiso calc R 1 1 . .
H H22B 0.0322 0.4906 0.7059 0.129 Uiso calc R 1 1 . .
H H22C -0.1830 0.5093 0.7146 0.129 Uiso calc R 1 1 . .

loop_
_atom_site_aniso_label
_atom_site_aniso_U_11
_atom_site_aniso_U_22
_atom_site_aniso_U_33
_atom_site_aniso_U_12
_atom_site_aniso_U_13
_atom_site_aniso_U_23
O1 0.0921(12) 0.0633(10) 0.0588(9) 0.0009(10) -0.0122(9) -0.0173(8)
O2 0.0667(10) 0.0908(12) 0.0767(11) 0.0047(10) -0.0186(9) -0.0119(10)
O3 0.0778(9) 0.0467(7) 0.0479(7) 0.0093(8) -0.0067(8) 0.0009(6)
C2 0.111(2) 0.0586(14) 0.0541(13) 0.0083(16) 0.0060(14) -0.0168(11)
C3 0.0824(15) 0.0526(12) 0.0477(11) 0.0086(12) 0.0124(11) -0.0027(10)
C4 0.0607(12) 0.0424(10) 0.0390(10) -0.0013(10) 0.0045(9) 0.0044(8)
C5 0.0849(16) 0.0449(11) 0.0501(11) 0.0098(12) -0.0100(11) -0.0052(9)
C6 0.115(2) 0.0514(13) 0.0554(12) 0.0123(14) 0.0105(13) -0.0075(11)
C7 0.0786(16) 0.0509(13) 0.0878(18) 0.0144(14) 0.0141(14) -0.0071(13)
C8 0.0660(14) 0.0470(11) 0.0724(14) 0.0065(12) 0.0023(12) 0.0059(11)
C9 0.0608(12) 0.0493(11) 0.0486(10) -0.0041(11) -0.0022(10) 0.0068(9)
C10 0.0702(13) 0.0453(11) 0.0407(9) -0.0046(11) 0.0000(10) -0.0025(9)
C11 0.0669(12) 0.0402(10) 0.0389(9) 0.0001(10) 0.0074(9) 0.0027(8)
C12 0.0636(12) 0.0372(9) 0.0385(9) -0.0001(10) 0.0013(9) 0.0035(8)
C13 0.0648(12) 0.0396(10) 0.0455(10) -0.0014(10) 0.0036(10) 0.0069(8)
C14 0.101(2) 0.0752(17) 0.0732(16) 0.0340(16) 0.0106(15) -0.0099(13)
C15 0.0649(12) 0.0520(12) 0.0514(11) 0.0023(12) 0.0032(10) 0.0045(10)
C16 0.0901(18) 0.0530(13) 0.0918(18) -0.0111(14) -0.0088(15) -0.0155(13)
C17 0.0678(13) 0.0483(12) 0.0509(11) 0.0002(11) -0.0043(11) -0.0024(9)
O4 0.123(6) 0.0456(13) 0.0548(15) 0.0098(19) 0.006(2) -0.0040(11)
O4A 0.105(11) 0.050(4) 0.059(5) 0.003(6) -0.020(6) -0.009(4)
C18 0.0589(13) 0.0493(11) 0.0603(13) 0.0018(11) -0.0077(10) 0.0068(10)
C19 0.0669(14) 0.0678(14) 0.0685(14) 0.0039(13) -0.0034(12) 0.0160(12)
C20 0.099(2) 0.0994(19) 0.0529(13) 0.0107(19) -0.0019(14) 0.0008(13)
C21 0.0969(19) 0.0458(13) 0.0873(16) 0.0053(13) -0.0173(16) 0.0029(12)
C22 0.0881(18) 0.105(2) 0.0646(14) -0.0133(19) -0.0220(14) 0.0098(14)

loop_
_atom_type_symbol
_atom_type_description
_atom_type_scat_dispersion_real
_atom_type_scat_dispersion_imag
_atom_type_scat_source
C C 0.0033 0.0016 'International Tables Vol C Tables 4.2.6.8 and 6.1.1.4'
H H 0.0000 0.0000 'International Tables Vol C Tables 4.2.6.8 and 6.1.1.4'
O O 0.0106 0.0060 'International Tables Vol C Tables 4.2.6.8 and 6.1.1.4'

loop_
_geom_angle_atom_site_label_1
_geom_angle_atom_site_label_2
_geom_angle_atom_site_label_3
_geom_angle
C2 O1 C10 104.50(17)
C9 O2 C22 120.3(2)
C17 O3 C15 118.19(16)
C3 C2 O1 114.2(2)
C3 C2 H2 122.9
O1 C2 H2 122.9
C2 C3 C11 105.3(2)
C2 C3 C14 124.8(2)
C11 C3 C14 129.9(2)
C12 C4 C11 117.49(19)
C12 C4 C15 123.27(18)
C11 C4 C15 119.24(19)
C12 C5 C6 111.7(2)
C12 C5 C16 109.76(18)
C6 C5 C16 111.0(2)
C12 C5 H5 108.1
C6 C5 H5 108.1
C16 C5 H5 108.1
C7 C6 C5 112.01(19)
C7 C6 H6A 109.2
C5 C6 H6A 109.2
C7 C6 H6B 109.2
C5 C6 H6B 109.2
H6A C6 H6B 107.9
C8 C7 C6 121.2(2)
C8 C7 H7 119.4
C6 C7 H7 119.4
C7 C8 C13 121.4(2)
C7 C8 H8 119.3
C13 C8 H8 119.3
O2 C9 C10 125.7(2)
O2 C9 C13 116.9(2)
C10 C9 C13 117.22(19)
O1 C10 C9 125.70(19)
O1 C10 C11 110.82(18)
C9 C10 C11 123.45(19)
C10 C11 C4 119.90(19)
C10 C11 C3 105.17(19)
C4 C11 C3 134.9(2)
C4 C12 C13 121.13(17)
C4 C12 C5 121.96(19)
C13 C12 C5 116.80(18)
C9 C13 C12 120.79(19)
C9 C13 C8 119.6(2)
C12 C13 C8 119.60(18)
C3 C14 H14A 109.5
C3 C14 H14B 109.5
H14A C14 H14B 109.5
C3 C14 H14C 109.5
H14A C14 H14C 109.5
H14B C14 H14C 109.5
O3 C15 C4 110.43(18)
O3 C15 H15A 109.6
C4 C15 H15A 109.6
O3 C15 H15B 109.6
C4 C15 H15B 109.6
H15A C15 H15B 108.1
C5 C16 H16A 109.5
C5 C16 H16B 109.5
H16A C16 H16B 109.5
C5 C16 H16C 109.5
H16A C16 H16C 109.5
H16B C16 H16C 109.5
O4 C17 O3 122.2(3)
O4A C17 O3 116.2(10)
O4 C17 C18 125.1(3)
O4A C17 C18 122.9(6)
O3 C17 C18 112.17(19)
C19 C18 C17 121.1(2)
C19 C18 C21 121.5(2)
C17 C18 C21 117.43(18)
C18 C19 C20 130.0(2)
C18 C19 H19 115.0
C20 C19 H19 115.0
C19 C20 H20A 109.5
C19 C20 H20B 109.5
H20A C20 H20B 109.5
C19 C20 H20C 109.5
H20A C20 H20C 109.5
H20B C20 H20C 109.5
C18 C21 H21A 109.5
C18 C21 H21B 109.5
H21A C21 H21B 109.5
C18 C21 H21C 109.5
H21A C21 H21C 109.5
H21B C21 H21C 109.5
O2 C22 H22A 109.5
O2 C22 H22B 109.5
H22A C22 H22B 109.5
O2 C22 H22C 109.5
H22A C22 H22C 109.5
H22B C22 H22C 109.5

loop_
_geom_bond_atom_site_label_1
_geom_bond_atom_site_label_2
_geom_bond_distance
O1 C2 1.370(3)
O1 C10 1.378(2)
O2 C9 1.366(3)
O2 C22 1.414(3)
O3 C17 1.324(2)
O3 C15 1.458(2)
C2 C3 1.329(3)
C2 H2 0.9300
C3 C11 1.456(3)
C3 C14 1.487(4)
C4 C12 1.397(3)
C4 C11 1.415(3)
C4 C15 1.497(3)
C5 C12 1.519(3)
C5 C6 1.527(4)
C5 C16 1.532(4)
C5 H5 0.9800
C6 C7 1.480(4)
C6 H6A 0.9700
C6 H6B 0.9700
C7 C8 1.324(3)
C7 H7 0.9300
C8 C13 1.463(3)
C8 H8 0.9300
C9 C10 1.377(3)
C9 C13 1.397(3)
C10 C11 1.392(3)
C12 C13 1.420(3)
C14 H14A 0.9600
C14 H14B 0.9600
C14 H14C 0.9600
C15 H15A 0.9700
C15 H15B 0.9700
C16 H16A 0.9600
C16 H16B 0.9600
C16 H16C 0.9600
C17 O4 1.216(3)
C17 O4A 1.221(8)
C17 C18 1.481(3)
C18 C19 1.324(3)
C18 C21 1.510(3)
C19 C20 1.483(4)
C19 H19 0.9300
C20 H20A 0.9600
C20 H20B 0.9600
C20 H20C 0.9600
C21 H21A 0.9600
C21 H21B 0.9600
C21 H21C 0.9600
C22 H22A 0.9600
C22 H22B 0.9600
C22 H22C 0.9600

loop_
_geom_hbond_atom_site_label_D
_geom_hbond_atom_site_label_H
_geom_hbond_atom_site_label_A
_geom_hbond_site_symmetry_A
_geom_hbond_distance_DH
_geom_hbond_distance_HA
_geom_hbond_distance_DA
_geom_hbond_angle_DHA
_geom_hbond_publ_flag
C15 H15A O2 1_655 0.97 2.622 3.536(3) 156.9 yes
C6 H6B O4 4_467 0.97 2.605 3.42 141.7 yes
